data_2012316
loop_
_publ_author_name
'Kennedy, Alan R.'
'Kerr, William J.'
'McLaughlin, Mark'
'Pauson, Peter L.'

_publ_section_title
;
 Key tricyclic synthetic intermediates for the preparation of the
 sesquiterpenes \a- and \b-cedrene
;
_journal_issue 11
_journal_name_full 'Acta Crystallographica Section C'
_journal_page_first 1316
_journal_page_last 1318
_journal_paper_doi 10.1107/S0108270101013336
_journal_volume 57
_journal_year 2001
_chemical_formula_moiety 'C16 H22 O3'
_chemical_formula_sum 'C16 H22 O3'
_chemical_formula_weight 262.34
_chemical_name_systematic
;
(3\b,3a\b,7\b)-(+-)-6,6-ethylenedioxy-3,8,8-trimethyl-2,3,3a,4,5,6,7,8-
octahydro-3a,7-methanoazulen-2-one
;
_space_group_IT_number 14
_symmetry_cell_setting monoclinic
_symmetry_space_group_name_Hall '-P 2yn'
_symmetry_space_group_name_H-M 'P 1 21/n 1'
_cell_angle_alpha 90
_cell_angle_beta 107.469(15)
_cell_angle_gamma 90
_cell_formula_units_Z 4
_cell_length_a 6.0402(13)
_cell_length_b 31.423(4)
_cell_length_c 7.7111(13)
_cell_measurement_reflns_used 21
_cell_measurement_temperature 295(2)
_cell_measurement_theta_max 10.72
_cell_measurement_theta_min 7.06
_cell_volume 1396.1(4)
_computing_cell_refinement 'MSC/AFC Diffractometer Control Software'
_computing_data_collection
;MSC/AFC Diffractometer Control Software (Molecular Structure Corporation,
 1988)
;
_computing_data_reduction 'TEXSAN (Molecular Structure Corporation, 1992)'
_computing_molecular_graphics 'ORTEPII (Johnson, 1976)'
_computing_publication_material SHELXL97
_computing_structure_refinement 'SHELXL97 (Sheldrick, 1997)'
_computing_structure_solution 'SIR92 (Altomare et al., 1994)'
_diffrn_ambient_temperature 295(2)
_diffrn_measured_fraction_theta_full .971
_diffrn_measured_fraction_theta_max .971
_diffrn_measurement_device_type 'Rigaku AFC-7S'
_diffrn_measurement_method \w/2\q
_diffrn_radiation_monochromator graphite
_diffrn_radiation_source 'fine-focus sealed tube'
_diffrn_radiation_type MoK\a
_diffrn_radiation_wavelength .71069
_diffrn_reflns_av_R_equivalents .061
_diffrn_reflns_av_sigmaI/netI .090
_diffrn_reflns_limit_h_max 7
_diffrn_reflns_limit_h_min 0
_diffrn_reflns_limit_k_max 38
_diffrn_reflns_limit_k_min 0
_diffrn_reflns_limit_l_max 9
_diffrn_reflns_limit_l_min -9
_diffrn_reflns_number 2977
_diffrn_reflns_theta_full 25.99
_diffrn_reflns_theta_max 25.99
_diffrn_reflns_theta_min 2.59
_diffrn_standards_decay_% 3.01
_diffrn_standards_interval_count 150
_diffrn_standards_number 3
_exptl_absorpt_coefficient_mu .085
_exptl_absorpt_correction_type none
_exptl_crystal_colour colourless
_exptl_crystal_density_diffrn 1.248
_exptl_crystal_density_meas ?
_exptl_crystal_density_method 'not measured'
_exptl_crystal_description tabular
_exptl_crystal_F_000 568
_exptl_crystal_size_max .50
_exptl_crystal_size_mid .40
_exptl_crystal_size_min .15
_refine_diff_density_max .18
_refine_diff_density_min -.15
_refine_ls_extinction_coef .017(2)
_refine_ls_extinction_method 'SHELXL97 (Sheldrick, 1997)'
_refine_ls_goodness_of_fit_ref 1.011
_refine_ls_hydrogen_treatment constr
_refine_ls_matrix_type full
_refine_ls_number_parameters 176
_refine_ls_number_reflns 2721
_refine_ls_number_restraints 0
_refine_ls_restrained_S_all 1.011
_refine_ls_R_factor_all .126
_refine_ls_R_factor_gt .048
_refine_ls_shift/su_max <0.001
_refine_ls_shift/su_mean .000
_refine_ls_structure_factor_coef Fsqd
_refine_ls_weighting_details 'calc w = 1/[\s^2^(Fo^2^)+(0.0533P)^2^+0.1589P] where P=(Fo^2^+2Fc^2^)/3'
_refine_ls_weighting_scheme calc
_refine_ls_wR_factor_ref .142
_reflns_number_gt 1522
_reflns_number_total 2721
_reflns_threshold_expression I>2\s(I)
_cod_data_source_file gd1172.cif
_cod_data_source_block IIIa
_cod_depositor_comments
;
The following automatic conversions were performed:

'_exptl_crystal_density_meas' value 'not measured' was changed to '?'
- the value is perceived as not measured.

Automatic conversion script
Id: cif_fix_values 3008 2015-01-20 13:52:24Z robertas 
;
_cod_original_sg_symbol_H-M 'P 21/n'
_cod_database_code 2012316
_cod_database_fobs_code 2012316

loop_
_symmetry_equiv_pos_as_xyz
'x, y, z'
'-x+1/2, y+1/2, -z+1/2'
'-x, -y, -z'
'x-1/2, -y-1/2, z-1/2'

loop_
_atom_site_label
_atom_site_fract_x
_atom_site_fract_y
_atom_site_fract_z
_atom_site_U_iso_or_equiv
_atom_site_adp_type
_atom_site_calc_flag
_atom_site_refinement_flags
_atom_site_occupancy
_atom_site_disorder_assembly
_atom_site_disorder_group
_atom_site_type_symbol
O1 .4059(3) -.01602(5) .7178(2) .0581(5) Uani d . 1 . . O
O2 .2944(4) .21646(5) .7625(3) .0761(6) Uani d . 1 . . O
O3 .1227(4) .19061(6) .9653(3) .0815(7) Uani d . 1 . . O
C1 .3382(4) .02062(7) .7164(3) .0398(5) Uani d . 1 . . C
C2 .3508(4) .05474(7) .5890(3) .0413(5) Uani d . 1 . . C
H2 .4117 .0521 .4921 .050 Uiso calc R 1 . . H
C3 .2608(3) .08994(6) .6353(3) .0334(5) Uani d . 1 . . C
C4 .2031(4) .08565(6) .8116(3) .0338(5) Uani d . 1 . . C
C5 .2010(4) .03721(6) .8395(3) .0373(5) Uani d . 1 . . C
H5 .2807 .0300 .9665 .045 Uiso calc R 1 . . H
C6 -.0401(4) .01703(7) .7789(4) .0539(7) Uani d . 1 . . C
H6A -.1156 .0241 .6540 .081 Uiso calc R 1 . . H
H6B -.1303 .0276 .8530 .081 Uiso calc R 1 . . H
H6C -.0258 -.0133 .7917 .081 Uiso calc R 1 . . H
C7 .1624(4) .13113(7) .5391(3) .0422(6) Uani d . 1 . . C
C8 .0592(4) .15198(7) .6824(3) .0452(6) Uani d . 1 . . C
H8 -.0763 .1694 .6212 .054 Uiso calc R 1 . . H
C9 -.0155(4) .11313(7) .7733(3) .0466(6) Uani d . 1 . . C
H9A -.0491 .1209 .8844 .056 Uiso calc R 1 . . H
H9B -.1493 .0990 .6918 .056 Uiso calc R 1 . . H
C10 .3924(4) .10675(7) .9690(3) .0453(6) Uani d . 1 . . C
H10A .3417 .1068 1.0771 .054 Uiso calc R 1 . . H
H10B .5332 .0899 .9952 .054 Uiso calc R 1 . . H
C11 .4463(5) .15231(7) .9267(3) .0556(7) Uani d . 1 . . C
H11A .5296 .1664 1.0392 .067 Uiso calc R 1 . . H
H11B .5470 .1517 .8497 .067 Uiso calc R 1 . . H
C12 .2313(5) .17780(7) .8331(3) .0541(7) Uani d . 1 . . C
C13 -.0380(5) .11880(8) .3683(3) .0651(8) Uani d . 1 . . C
H13A .0226 .1025 .2874 .098 Uiso calc R 1 . . H
H13B -.1107 .1441 .3077 .098 Uiso calc R 1 . . H
H13C -.1502 .1021 .4037 .098 Uiso calc R 1 . . H
C14 .3359(5) .15733(8) .4728(4) .0634(8) Uani d . 1 . . C
H14A .4644 .1655 .5750 .095 Uiso calc R 1 . . H
H14B .2605 .1824 .4114 .095 Uiso calc R 1 . . H
H14C .3913 .1405 .3904 .095 Uiso calc R 1 . . H
C15 .1855(8) .25013(10) .8219(6) .1173(16) Uani d . 1 . . C
H15A .0919 .2664 .7188 .141 Uiso calc R 1 . . H
H15B .3003 .2690 .8995 .141 Uiso calc R 1 . . H
C16 .0364(8) .23152(10) .9246(6) .1047(13) Uani d . 1 . . C
H16A .0494 .2476 1.0346 .126 Uiso calc R 1 . . H
H16B -.1249 .2309 .8509 .126 Uiso calc R 1 . . H

loop_
_atom_site_aniso_label
_atom_site_aniso_U_11
_atom_site_aniso_U_22
_atom_site_aniso_U_33
_atom_site_aniso_U_12
_atom_site_aniso_U_13
_atom_site_aniso_U_23
O1 .0723(12) .0379(9) .0643(12) .0130(8) .0209(10) .0006(8)
O2 .1065(16) .0297(9) .0880(14) -.0054(10) .0232(12) -.0001(9)
O3 .1281(19) .0504(11) .0743(13) .0276(12) .0430(13) -.0070(10)
C1 .0383(12) .0361(12) .0404(12) .0000(10) .0048(10) -.0029(9)
C2 .0458(13) .0441(13) .0378(12) -.0002(10) .0183(11) -.0026(10)
C3 .0332(11) .0343(11) .0314(11) -.0045(9) .0077(9) -.0011(8)
C4 .0365(12) .0321(11) .0322(11) -.0005(9) .0092(9) -.0002(9)
C5 .0403(13) .0347(11) .0336(11) -.0018(9) .0063(10) .0030(9)
C6 .0526(16) .0475(14) .0625(16) -.0104(12) .0189(13) .0029(12)
C7 .0503(14) .0355(12) .0387(12) -.0018(10) .0104(10) .0037(9)
C8 .0410(13) .0379(12) .0535(14) .0111(10) .0090(11) .0061(10)
C9 .0421(13) .0473(13) .0530(14) .0069(11) .0179(11) .0037(11)
C10 .0527(14) .0402(12) .0371(12) .0031(10) .0047(11) -.0053(9)
C11 .0612(17) .0396(13) .0524(14) -.0023(12) -.0034(12) -.0089(11)
C12 .0733(18) .0336(12) .0555(16) .0061(12) .0195(14) -.0032(11)
C13 .076(2) .0574(16) .0448(14) .0011(14) -.0082(14) .0067(12)
C14 .080(2) .0524(15) .0622(17) -.0088(14) .0287(15) .0100(13)
C15 .181(5) .0385(18) .131(4) .018(2) .046(3) .001(2)
C16 .144(4) .058(2) .110(3) .041(2) .035(3) -.0116(19)

loop_
_atom_type_symbol
_atom_type_description
_atom_type_scat_dispersion_real
_atom_type_scat_dispersion_imag
_atom_type_scat_source
O O .0106 .0060 'International Tables Vol C Tables 4.2.6.8 and 6.1.1.4'
C C .0033 .0016 'International Tables Vol C Tables 4.2.6.8 and 6.1.1.4'
H H .0000 .0000 'International Tables Vol C Tables 4.2.6.8 and 6.1.1.4'

loop_
_geom_angle_atom_site_label_1
_geom_angle_atom_site_label_2
_geom_angle_atom_site_label_3
_geom_angle
_geom_angle_publ_flag
C15 O2 C12 108.3(3) ?
C16 O3 C12 108.8(2) ?
O1 C1 C2 127.5(2) ?
O1 C1 C5 124.0(2) ?
C2 C1 C5 108.22(18) y
C3 C2 C1 108.7(2) ?
C3 C2 H2 126 ?
C1 C2 H2 126 ?
C2 C3 C4 113.09(18) ?
C2 C3 C7 135.2(2) y
C4 C3 C7 110.71(17) ?
C3 C4 C9 101.24(17) ?
C3 C4 C5 103.21(16) ?
C9 C4 C5 122.85(18) y
C3 C4 C10 110.70(18) ?
C9 C4 C10 107.54(18) ?
C5 C4 C10 110.52(16) ?
C6 C5 C1 108.28(17) ?
C6 C5 C4 114.56(18) y
C1 C5 C4 102.83(16) ?
C6 C5 H5 110 ?
C1 C5 H5 110 ?
C4 C5 H5 110 ?
C5 C6 H6A 110 ?
C5 C6 H6B 110 ?
H6A C6 H6B 110 ?
C5 C6 H6C 110 ?
H6A C6 H6C 110 ?
H6B C6 H6C 110 ?
C3 C7 C14 114.4(2) ?
C3 C7 C13 107.07(17) ?
C14 C7 C13 106.8(2) ?
C3 C7 C8 101.06(16) ?
C14 C7 C8 117.81(19) ?
C13 C7 C8 109.3(2) ?
C12 C8 C9 107.34(19) ?
C12 C8 C7 115.6(2) ?
C9 C8 C7 102.85(17) ?
C12 C8 H8 110 ?
C9 C8 H8 110 ?
C7 C8 H8 110 ?
C4 C9 C8 100.46(18) ?
C4 C9 H9A 112 ?
C8 C9 H9A 112 ?
C4 C9 H9B 112 ?
C8 C9 H9B 112 ?
H9A C9 H9B 109.4 ?
C11 C10 C4 112.96(18) ?
C11 C10 H10A 109 ?
C4 C10 H10A 109 ?
C11 C10 H10B 109 ?
C4 C10 H10B 109 ?
H10A C10 H10B 107.8 ?
C12 C11 C10 113.0(2) ?
C12 C11 H11A 109 ?
C10 C11 H11A 109 ?
C12 C11 H11B 109 ?
C10 C11 H11B 109 ?
H11A C11 H11B 108 ?
O3 C12 O2 105.36(19) ?
O3 C12 C11 108.7(2) ?
O2 C12 C11 110.1(2) ?
O3 C12 C8 109.7(2) ?
O2 C12 C8 110.98(19) ?
C11 C12 C8 111.72(18) ?
C7 C13 H13A 110 ?
C7 C13 H13B 110 ?
H13A C13 H13B 110 ?
C7 C13 H13C 110 ?
H13A C13 H13C 110 ?
H13B C13 H13C 110 ?
C7 C14 H14A 110 ?
C7 C14 H14B 110 ?
H14A C14 H14B 110 ?
C7 C14 H14C 110 ?
H14A C14 H14C 110 ?
H14B C14 H14C 110 ?
O2 C15 C16 107.3(3) ?
O2 C15 H15A 110 ?
C16 C15 H15A 110 ?
O2 C15 H15B 110 ?
C16 C15 H15B 110 ?
H15A C15 H15B 108.5 ?
O3 C16 C15 103.8(3) ?
O3 C16 H16A 111 ?
C15 C16 H16A 111 ?
O3 C16 H16B 111 ?
C15 C16 H16B 111 ?
H16A C16 H16B 109 ?

loop_
_geom_bond_atom_site_label_1
_geom_bond_atom_site_label_2
_geom_bond_site_symmetry_2
_geom_bond_distance
_geom_bond_publ_flag
O1 C1 . 1.221(2) y
O2 C15 . 1.394(4) ?
O2 C12 . 1.429(3) ?
O3 C16 . 1.387(3) ?
O3 C12 . 1.426(3) ?
C1 C2 . 1.471(3) y
C1 C5 . 1.527(3) y
C2 C3 . 1.328(3) y
C2 H2 . .930 ?
C3 C4 . 1.508(3) y
C3 C7 . 1.521(3) y
C4 C9 . 1.531(3) ?
C4 C5 . 1.538(3) ?
C4 C10 . 1.545(3) ?
C5 C6 . 1.527(3) ?
C5 H5 . .980 ?
C6 H6A . .960 ?
C6 H6B . .960 ?
C6 H6C . .960 ?
C7 C14 . 1.536(3) ?
C7 C13 . 1.547(3) ?
C7 C8 . 1.566(3) ?
C8 C12 . 1.538(3) ?
C8 C9 . 1.541(3) ?
C8 H8 . .980 ?
C9 H9A . .970 ?
C9 H9B . .970 ?
C10 C11 . 1.525(3) ?
C10 H10A . .970 ?
C10 H10B . .970 ?
C11 C12 . 1.512(3) ?
C11 H11A . .970 ?
C11 H11B . .970 ?
C13 H13A . .960 ?
C13 H13B . .960 ?
C13 H13C . .960 ?
C14 H14A . .960 ?
C14 H14B . .960 ?
C14 H14C . .960 ?
C15 C16 . 1.486(6) ?
C15 H15A . .970 ?
C15 H15B . .970 ?
C16 H16A . .970 ?
C16 H16B . .970 ?

loop_
_geom_torsion_atom_site_label_1
_geom_torsion_atom_site_label_2
_geom_torsion_atom_site_label_3
_geom_torsion_atom_site_label_4
_geom_torsion
_geom_torsion_publ_flag
O1 C1 C2 C3 -179.2(2) ?
C5 C1 C2 C3 6.5(2) y
C1 C2 C3 C4 7.0(3) y
C1 C2 C3 C7 -160.0(2) ?
C2 C3 C4 C9 -145.19(19) ?
C7 C3 C4 C9 25.0(2) y
C2 C3 C4 C5 -17.3(2) y
C7 C3 C4 C5 152.94(16) ?
C2 C3 C4 C10 101.0(2) ?
C7 C3 C4 C10 -88.8(2) ?
O1 C1 C5 C6 -69.3(3) ?
C2 C1 C5 C6 105.2(2) ?
O1 C1 C5 C4 169.1(2) ?
C2 C1 C5 C4 -16.5(2) y
C3 C4 C5 C6 -98.0(2) ?
C9 C4 C5 C6 14.9(3) ?
C10 C4 C5 C6 143.6(2) ?
C3 C4 C5 C1 19.22(19) y
C9 C4 C5 C1 132.2(2) ?
C10 C4 C5 C1 -99.2(2) ?
C2 C3 C7 C14 -61.0(3) ?
C4 C3 C7 C14 131.8(2) ?
C2 C3 C7 C13 57.0(3) ?
C4 C3 C7 C13 -110.2(2) ?
C2 C3 C7 C8 171.3(2) ?
C4 C3 C7 C8 4.2(2) y
C3 C7 C8 C12 84.9(2) ?
C14 C7 C8 C12 -40.5(3) ?
C13 C7 C8 C12 -162.46(19) ?
C3 C7 C8 C9 -31.8(2) y
C14 C7 C8 C9 -157.1(2) ?
C13 C7 C8 C9 80.9(2) ?
C3 C4 C9 C8 -43.9(2) y
C5 C4 C9 C8 -157.83(18) ?
C10 C4 C9 C8 72.2(2) ?
C12 C8 C9 C4 -74.5(2) ?
C7 C8 C9 C4 47.9(2) y
C3 C4 C10 C11 51.4(3) ?
C9 C4 C10 C11 -58.3(3) ?
C5 C4 C10 C11 165.16(19) ?
C4 C10 C11 C12 42.2(3) ?
C16 O3 C12 O2 24.0(3) ?
C16 O3 C12 C11 141.9(3) ?
C16 O3 C12 C8 -95.6(3) ?
C15 O2 C12 O3 -11.8(3) ?
C15 O2 C12 C11 -128.9(3) ?
C15 O2 C12 C8 106.9(3) ?
C10 C11 C12 O3 77.6(3) ?
C10 C11 C12 O2 -167.5(2) ?
C10 C11 C12 C8 -43.7(3) ?
C9 C8 C12 O3 -59.0(2) ?
C7 C8 C12 O3 -173.09(17) ?
C9 C8 C12 O2 -175.06(19) ?
C7 C8 C12 O2 70.9(2) ?
C9 C8 C12 C11 61.7(3) ?
C7 C8 C12 C11 -52.4(3) ?
C12 O2 C15 C16 -3.5(4) ?
C12 O3 C16 C15 -25.6(4) ?
O2 C15 C16 O3 17.9(4) ?
